data_4318873
loop_
_publ_author_name
'Tsukasa Matsuo'
'Hiroyuki Kawaguchi'

_publ_contact_author_address
;
    Coordination Chemistry Laboratories, Institute of Molecular Science
    Myodaiji, Okazaki 444-8585, Japan
;
_publ_contact_author_email ' hkawa@ims.ac.jp '
_publ_contact_author_fax ' +81-564-55-7290 '
_publ_contact_author_name ' Kawaguchi Hiroyuki'
_publ_section_title
;
 Synthesis and Structures of Niobium(V) Complexes Stabilized by
 Linear-Linked Aryloxide Trimers
;
_journal_name_full 'Inorganic Chemistry'
_journal_page_first 6090
_journal_page_last 6098
_journal_paper_doi 10.1021/ic025882c
_journal_volume 41
_journal_year 2002
_chemical_formula_moiety 'C72 H94 Cl N2 Nb O6 '
_chemical_formula_sum 'C72 H94 Cl N2 Nb O6'
_chemical_formula_weight 1211.90
_space_group_IT_number 14
_symmetry_cell_setting monoclinic
_symmetry_Int_Tables_number 14
_symmetry_space_group_name_Hall '-P 2yn'
_symmetry_space_group_name_H-M 'P 1 21/n 1'
_cell_angle_alpha 90
_cell_angle_beta 93.814(4)
_cell_angle_gamma 90
_cell_formula_units_Z 4
_cell_length_a 13.264(1)
_cell_length_b 17.850(1)
_cell_length_c 29.325(2)
_cell_measurement_reflns_used 19257
_cell_measurement_temperature 173.2
_cell_measurement_theta_max 13.7
_cell_measurement_theta_min 1.5
_cell_volume 6927.7(8)
_computing_cell_refinement CrystalClear
_computing_data_collection CrystalClear
_computing_data_reduction CrystalStructure
_computing_publication_material 'CrystalStructure Ver. 2.00'
_computing_structure_refinement CRYSTALS
_computing_structure_solution SHELXS97
_diffrn_measurement_device_type 'Rigaku/MSC Mercury CCD'
_diffrn_measurement_method \w
_diffrn_radiation_type 'Mo K\a'
_diffrn_radiation_wavelength 0.7107
_diffrn_reflns_av_R_equivalents 0.131
_diffrn_reflns_limit_h_max 17
_diffrn_reflns_limit_h_min -17
_diffrn_reflns_limit_k_max 23
_diffrn_reflns_limit_k_min -22
_diffrn_reflns_limit_l_max 38
_diffrn_reflns_limit_l_min -28
_diffrn_reflns_number 55006
_exptl_absorpt_coefficient_mu 0.261
_exptl_absorpt_correction_T_max 0.995
_exptl_absorpt_correction_T_min 0.798
_exptl_absorpt_correction_type none
_exptl_crystal_colour orange
_exptl_crystal_density_diffrn 1.162
_exptl_crystal_density_method 'not measured'
_exptl_crystal_description prism
_exptl_crystal_size_max 0.150
_exptl_crystal_size_mid 0.040
_exptl_crystal_size_min 0.020
_refine_diff_density_max 3.67
_refine_diff_density_min -3.00
_refine_ls_extinction_method none
_refine_ls_goodness_of_fit_ref 1.018
_refine_ls_hydrogen_treatment refall
_refine_ls_number_parameters 839
_refine_ls_number_reflns 15854
_refine_ls_R_factor_gt 0.0720
_refine_ls_shift/su_max 0.0020
_refine_ls_structure_factor_coef Fsqd
_refine_ls_weighting_details 'w = 1/[\s^2^(Fo^2^) + (0.05000(Max(Fo^2^,0) + 2Fc^2^)/3)^2^]'
_refine_ls_weighting_scheme calc
_refine_ls_wR_factor_ref 0.2300
_reflns_number_gt 7690
_reflns_number_total 0
_reflns_threshold_expression F^2^>2.0\s(F^2^)
_cod_data_source_file ic025882c_s1_5.cif
_cod_data_source_block Nb[H(tBu-L)]2Cl(NCMe)
_cod_original_cell_volume 6927.4(9)
_cod_original_formula_sum 'C72 H94 Cl N2 Nb O6 '
_cod_database_code 4318873

loop_
_symmetry_equiv_pos_as_xyz
x,y,z
1/2-x,1/2+y,1/2-z
-x,-y,-z
1/2+x,1/2-y,1/2+z

loop_
_atom_site_label
_atom_site_type_symbol
_atom_site_fract_x
_atom_site_fract_y
_atom_site_fract_z
_atom_site_U_iso_or_equiv
_atom_site_adp_type
_atom_site_occupancy
_atom_site_calc_flag
_atom_site_refinement_flags
_atom_site_disorder_assembly
_atom_site_disorder_group
Nb(1) Nb 0.39642(4) -0.07238(3) 0.26996(2) 0.0190(1) Uani 1.00 d . . .
Cl(1) Cl 0.2460(1) -0.01846(9) 0.22718(5) 0.0332(4) Uani 1.00 d . . .
O(1) O 0.4859(3) 0.0001(2) 0.2506(1) 0.022(1) Uani 1.00 d . . .
O(2) O 0.4040(3) -0.1338(2) 0.2166(1) 0.023(1) Uani 1.00 d . . .
O(3) O 0.0889(4) -0.0888(3) 0.1474(2) 0.043(2) Uani 1.00 d . . .
O(4) O 0.4772(3) -0.1415(2) 0.3054(1) 0.0212(10) Uani 1.00 d . . .
O(5) O 0.3597(3) -0.0130(2) 0.3214(1) 0.024(1) Uani 1.00 d . . .
O(6) O 0.0444(4) -0.0561(3) 0.3045(2) 0.036(1) Uani 1.00 d . . .
N(1) N 0.2729(4) -0.1464(3) 0.2978(2) 0.030(1) Uani 1.00 d . . .
N(2) N 0.255(1) 0.1563(8) 0.0697(5) 0.153(6) Uani 1.00 d . . .
C(1) C 0.5397(4) 0.0430(3) 0.2213(2) 0.022(1) Uani 1.00 d . . .
C(2) C 0.5486(5) 0.1208(3) 0.2271(2) 0.025(2) Uani 1.00 d . . .
C(3) C 0.6016(5) 0.1597(4) 0.1950(2) 0.032(2) Uani 1.00 d . . .
C(4) C 0.6458(5) 0.1244(3) 0.1590(2) 0.027(2) Uani 1.00 d . . .
C(5) C 0.6383(4) 0.0473(3) 0.1556(2) 0.025(1) Uani 1.00 d . . .
C(6) C 0.5872(4) 0.0051(3) 0.1862(2) 0.023(1) Uani 1.00 d . . .
C(7) C 0.5862(4) -0.0799(3) 0.1822(2) 0.023(1) Uani 1.00 d . . .
C(8) C 0.4106(4) -0.1363(3) 0.1707(2) 0.020(1) Uani 1.00 d . . .
C(9) C 0.4976(4) -0.1098(3) 0.1519(2) 0.022(1) Uani 1.00 d . . .
C(10) C 0.5044(5) -0.1146(3) 0.1049(2) 0.026(2) Uani 1.00 d . . .
C(11) C 0.4262(5) -0.1429(4) 0.0756(2) 0.032(2) Uani 1.00 d . . .
C(12) C 0.3404(5) -0.1688(4) 0.0962(2) 0.029(2) Uani 1.00 d . . .
C(13) C 0.3304(4) -0.1676(3) 0.1428(2) 0.022(1) Uani 1.00 d . . .
C(14) C 0.2422(4) -0.2020(3) 0.1651(2) 0.023(1) Uani 1.00 d . . .
C(15) C 0.0766(5) -0.1570(4) 0.1261(2) 0.029(2) Uani 1.00 d . . .
C(16) C 0.1492(4) -0.2122(3) 0.1330(2) 0.025(1) Uani 1.00 d . . .
C(17) C 0.1374(5) -0.2801(3) 0.1091(2) 0.025(2) Uani 1.00 d . . .
C(18) C 0.0528(5) -0.2922(4) 0.0790(2) 0.030(2) Uani 1.00 d . . .
C(19) C -0.0190(5) -0.2366(4) 0.0742(2) 0.031(2) Uani 1.00 d . . .
C(20) C -0.0113(5) -0.1677(4) 0.0970(2) 0.030(2) Uani 1.00 d . . .
C(21) C 0.5029(5) 0.1629(3) 0.2672(2) 0.030(2) Uani 1.00 d . . .
C(22) C 0.3871(5) 0.1578(4) 0.2618(2) 0.039(2) Uani 1.00 d . . .
C(23) C 0.5436(5) 0.1303(4) 0.3132(2) 0.035(2) Uani 1.00 d . . .
C(24) C 0.5312(6) 0.2464(4) 0.2680(3) 0.048(2) Uani 1.00 d . . .
C(25) C 0.7012(6) 0.1698(4) 0.1254(2) 0.047(2) Uani 1.00 d . . .
C(26) C 0.4299(6) -0.1475(5) 0.0234(2) 0.049(2) Uani 1.00 d . . .
C(27) C 0.3513(8) -0.0938(5) 0.0019(3) 0.082(3) Uani 1.00 d . . .
C(28) C 0.4063(8) -0.2276(5) 0.0076(3) 0.071(3) Uani 1.00 d . . .
C(29) C 0.5331(7) -0.1263(7) 0.0078(3) 0.098(4) Uani 1.00 d . . .
C(30) C 0.0412(6) -0.3669(4) 0.0548(3) 0.048(2) Uani 1.00 d . . .
C(31) C -0.0929(5) -0.1079(5) 0.0916(3) 0.045(2) Uani 1.00 d . . .
C(32) C -0.1830(6) -0.1333(5) 0.0602(3) 0.067(3) Uani 1.00 d . . .
C(33) C -0.1335(7) -0.0907(6) 0.1387(3) 0.082(3) Uani 1.00 d . . .
C(34) C -0.0519(7) -0.0367(5) 0.0705(3) 0.063(3) Uani 1.00 d . . .
C(35) C 0.4956(4) -0.1889(3) 0.3418(2) 0.024(1) Uani 1.00 d . . .
C(36) C 0.5105(5) -0.2667(3) 0.3355(2) 0.026(2) Uani 1.00 d . . .
C(37) C 0.5262(5) -0.3096(4) 0.3755(2) 0.037(2) Uani 1.00 d . . .
C(38) C 0.5310(6) -0.2790(4) 0.4191(2) 0.045(2) Uani 1.00 d . . .
C(39) C 0.5219(5) -0.2024(4) 0.4231(2) 0.041(2) Uani 1.00 d . . .
C(40) C 0.5030(4) -0.1565(3) 0.3856(2) 0.024(1) Uani 1.00 d . . .
C(41) C 0.4919(4) -0.0738(4) 0.3929(2) 0.027(1) Uani 1.00 d . . .
C(42) C 0.3255(4) -0.0146(3) 0.3646(2) 0.022(1) Uani 1.00 d . . .
C(43) C 0.3854(4) -0.0470(3) 0.3999(2) 0.021(1) Uani 1.00 d . . .
C(44) C 0.3464(4) -0.0525(3) 0.4432(2) 0.025(2) Uani 1.00 d . . .
C(45) C 0.2509(5) -0.0242(4) 0.4513(2) 0.030(2) Uani 1.00 d . . .
C(46) C 0.1968(4) 0.0113(3) 0.4155(2) 0.027(2) Uani 1.00 d . . .
C(47) C 0.2316(4) 0.0180(3) 0.3719(2) 0.022(1) Uani 1.00 d . . .
C(48) C 0.1747(4) 0.0636(3) 0.3346(2) 0.024(1) Uani 1.00 d . . .
C(49) C 0.0003(4) 0.0060(3) 0.3235(2) 0.021(1) Uani 1.00 d . . .
C(50) C 0.0606(4) 0.0662(4) 0.3382(2) 0.023(1) Uani 1.00 d . . .
C(51) C 0.0164(4) 0.1290(3) 0.3560(2) 0.025(2) Uani 1.00 d . . .
C(52) C -0.0876(5) 0.1329(3) 0.3606(2) 0.025(2) Uani 1.00 d . . .
C(53) C -0.1452(4) 0.0716(4) 0.3462(2) 0.027(1) Uani 1.00 d . . .
C(54) C -0.1046(4) 0.0068(3) 0.3274(2) 0.024(1) Uani 1.00 d . . .
C(55) C 0.5111(5) -0.3043(4) 0.2885(2) 0.033(2) Uani 1.00 d . . .
C(56) C 0.4042(6) -0.3031(4) 0.2653(2) 0.039(2) Uani 1.00 d . . .
C(57) C 0.5855(5) -0.2648(4) 0.2585(2) 0.040(2) Uani 1.00 d . . .
C(58) C 0.5440(6) -0.3869(4) 0.2919(2) 0.046(2) Uani 1.00 d . . .
C(59) C 0.5511(8) -0.3287(5) 0.4609(3) 0.082(3) Uani 1.00 d . . .
C(60) C 0.2057(5) -0.0303(4) 0.4984(2) 0.044(2) Uani 1.00 d . . .
C(61) C 0.2774(6) -0.0688(6) 0.5338(2) 0.066(3) Uani 1.00 d . . .
C(62) C 0.1080(6) -0.0754(6) 0.4931(3) 0.073(3) Uani 1.00 d . . .
C(63) C 0.1824(7) 0.0466(5) 0.5159(3) 0.071(3) Uani 1.00 d . . .
C(64) C -0.1370(6) 0.2025(4) 0.3785(3) 0.042(2) Uani 1.00 d . . .
C(65) C -0.1718(5) -0.0594(4) 0.3116(2) 0.036(2) Uani 1.00 d . . .
C(66) C -0.1379(6) -0.1311(4) 0.3378(3) 0.051(2) Uani 1.00 d . . .
C(67) C -0.2837(5) -0.0465(4) 0.3209(3) 0.060(2) Uani 1.00 d . . .
C(68) C -0.1677(5) -0.0712(5) 0.2601(2) 0.046(2) Uani 1.00 d . . .
C(69) C 0.2264(5) -0.1690(4) 0.3261(3) 0.038(2) Uani 1.00 d . . .
C(70) C 0.1670(8) -0.1958(6) 0.3630(3) 0.077(3) Uani 1.00 d . . .
C(71) C 0.279(1) 0.1019(8) 0.0892(5) 0.123(6) Uani 1.00 d . . .
C(72) C 0.306(2) 0.0398(9) 0.1132(6) 0.265(10) Uani 1.00 d . . .
H(1) H 0.6087(5) 0.2136(4) 0.1984(2) 0.038(2) Uiso 1.00 calc . . .
H(2) H 0.6711(4) 0.0223(3) 0.1313(2) 0.030(2) Uiso 1.00 calc . . .
H(3) H 0.6482(4) -0.0950(3) 0.1690(2) 0.028(2) Uiso 1.00 calc . . .
H(4) H 0.5842(4) -0.1009(3) 0.2126(2) 0.027(2) Uiso 1.00 calc . . .
H(5) H 0.5652(5) -0.0965(3) 0.0919(2) 0.031(2) Uiso 1.00 calc . . .
H(6) H 0.2848(5) -0.1889(4) 0.0768(2) 0.034(2) Uiso 1.00 calc . . .
H(7) H 0.2623(4) -0.2507(3) 0.1771(2) 0.027(2) Uiso 1.00 calc . . .
H(8) H 0.2249(4) -0.1697(3) 0.1900(2) 0.027(2) Uiso 1.00 calc . . .
H(9) H 0.1886(5) -0.3187(3) 0.1134(2) 0.030(2) Uiso 1.00 calc . . .
H(10) H -0.0779(5) -0.2456(4) 0.0536(2) 0.035(2) Uiso 1.00 calc . . .
H(11) H 0.3577(5) 0.1829(4) 0.2871(2) 0.046(2) Uiso 1.00 calc . . .
H(12) H 0.3636(5) 0.1816(4) 0.2333(2) 0.046(2) Uiso 1.00 calc . . .
H(13) H 0.3671(5) 0.1056(4) 0.2612(2) 0.046(2) Uiso 1.00 calc . . .
H(14) H 0.5115(5) 0.1557(4) 0.3376(2) 0.041(2) Uiso 1.00 calc . . .
H(15) H 0.5279(5) 0.0772(4) 0.3140(2) 0.041(2) Uiso 1.00 calc . . .
H(16) H 0.6162(5) 0.1371(4) 0.3171(2) 0.041(2) Uiso 1.00 calc . . .
H(17) H 0.6040(6) 0.2517(4) 0.2718(3) 0.054(3) Uiso 1.00 calc . . .
H(18) H 0.5064(6) 0.2692(4) 0.2394(3) 0.054(3) Uiso 1.00 calc . . .
H(19) H 0.5005(6) 0.2709(4) 0.2932(3) 0.054(3) Uiso 1.00 calc . . .
H(20) H 0.7711(6) 0.1537(4) 0.1266(2) 0.055(3) Uiso 1.00 calc . . .
H(21) H 0.6702(6) 0.1611(4) 0.0949(2) 0.055(3) Uiso 1.00 calc . . .
H(22) H 0.6982(6) 0.2228(4) 0.1325(2) 0.055(3) Uiso 1.00 calc . . .
H(23) H 0.3641(8) -0.0432(5) 0.0128(3) 0.089(4) Uiso 1.00 calc . . .
H(24) H 0.3532(8) -0.0950(5) -0.0311(3) 0.089(4) Uiso 1.00 calc . . .
H(25) H 0.2852(8) -0.1100(5) 0.0104(3) 0.089(4) Uiso 1.00 calc . . .
H(26) H 0.3390(8) -0.2405(5) 0.0159(3) 0.078(3) Uiso 1.00 calc . . .
H(27) H 0.4090(8) -0.2307(5) -0.0253(3) 0.078(3) Uiso 1.00 calc . . .
H(28) H 0.4549(8) -0.2621(5) 0.0221(3) 0.078(3) Uiso 1.00 calc . . .
H(29) H 0.5828(7) -0.1607(7) 0.0217(3) 0.100(5) Uiso 1.00 calc . . .
H(30) H 0.5343(7) -0.1288(7) -0.0251(3) 0.100(5) Uiso 1.00 calc . . .
H(31) H 0.5489(7) -0.0757(7) 0.0181(3) 0.100(5) Uiso 1.00 calc . . .
H(32) H -0.0208(6) -0.3673(4) 0.0353(3) 0.056(3) Uiso 1.00 calc . . .
H(33) H 0.0983(6) -0.3752(4) 0.0364(3) 0.056(3) Uiso 1.00 calc . . .
H(34) H 0.0388(6) -0.4063(4) 0.0775(3) 0.056(3) Uiso 1.00 calc . . .
H(35) H -0.2345(6) -0.0947(5) 0.0585(3) 0.077(3) Uiso 1.00 calc . . .
H(36) H -0.1609(6) -0.1430(5) 0.0299(3) 0.077(3) Uiso 1.00 calc . . .
H(37) H -0.2105(6) -0.1789(5) 0.0724(3) 0.077(3) Uiso 1.00 calc . . .
H(38) H -0.0781(7) -0.0737(6) 0.1594(3) 0.092(4) Uiso 1.00 calc . . .
H(39) H -0.1846(7) -0.0518(6) 0.1354(3) 0.092(4) Uiso 1.00 calc . . .
H(40) H -0.1628(7) -0.1356(6) 0.1509(3) 0.092(4) Uiso 1.00 calc . . .
H(41) H 0.0053(7) -0.0185(5) 0.0898(3) 0.073(3) Uiso 1.00 calc . . .
H(42) H -0.0307(7) -0.0468(5) 0.0401(3) 0.073(3) Uiso 1.00 calc . . .
H(43) H -0.1047(7) 0.0009(5) 0.0688(3) 0.074(3) Uiso 1.00 calc . . .
H(44) H 0.5322(5) -0.3635(4) 0.3723(2) 0.044(2) Uiso 1.00 calc . . .
H(45) H 0.5306(5) -0.1799(4) 0.4532(2) 0.044(2) Uiso 1.00 calc . . .
H(46) H 0.5354(4) -0.0599(4) 0.4195(2) 0.029(2) Uiso 1.00 calc . . .
H(47) H 0.5146(4) -0.0488(4) 0.3661(2) 0.029(2) Uiso 1.00 calc . . .
H(48) H 0.3857(4) -0.0773(3) 0.4679(2) 0.029(2) Uiso 1.00 calc . . .
H(49) H 0.1319(4) 0.0332(3) 0.4213(2) 0.031(2) Uiso 1.00 calc . . .
H(50) H 0.2007(4) 0.1144(3) 0.3359(2) 0.029(2) Uiso 1.00 calc . . .
H(51) H 0.1869(4) 0.0417(3) 0.3053(2) 0.029(2) Uiso 1.00 calc . . .
H(52) H 0.0585(4) 0.1713(3) 0.3656(2) 0.030(2) Uiso 1.00 calc . . .
H(53) H -0.2175(4) 0.0730(4) 0.3494(2) 0.032(2) Uiso 1.00 calc . . .
H(54) H 0.3810(6) -0.2516(4) 0.2625(2) 0.046(2) Uiso 1.00 calc . . .
H(55) H 0.4041(6) -0.3255(4) 0.2352(2) 0.046(2) Uiso 1.00 calc . . .
H(56) H 0.3596(6) -0.3311(4) 0.2839(2) 0.046(2) Uiso 1.00 calc . . .
H(57) H 0.6541(5) -0.2696(4) 0.2718(2) 0.047(2) Uiso 1.00 calc . . .
H(58) H 0.5807(5) -0.2872(4) 0.2283(2) 0.047(2) Uiso 1.00 calc . . .
H(59) H 0.5675(5) -0.2122(4) 0.2562(2) 0.047(2) Uiso 1.00 calc . . .
H(60) H 0.4977(6) -0.4139(4) 0.3101(2) 0.053(2) Uiso 1.00 calc . . .
H(61) H 0.5421(6) -0.4082(4) 0.2614(2) 0.053(2) Uiso 1.00 calc . . .
H(62) H 0.6120(6) -0.3908(4) 0.3060(2) 0.053(2) Uiso 1.00 calc . . .
H(63) H 0.4949(8) -0.3633(5) 0.4614(3) 0.088(4) Uiso 1.00 calc . . .
H(64) H 0.6136(8) -0.3565(5) 0.4592(3) 0.087(4) Uiso 1.00 calc . . .
H(65) H 0.5545(8) -0.2987(5) 0.4886(3) 0.087(4) Uiso 1.00 calc . . .
H(66) H 0.2471(6) -0.0710(6) 0.5630(2) 0.071(3) Uiso 1.00 calc . . .
H(67) H 0.2908(6) -0.1193(6) 0.5235(2) 0.071(3) Uiso 1.00 calc . . .
H(68) H 0.3402(6) -0.0410(6) 0.5372(2) 0.071(3) Uiso 1.00 calc . . .
H(69) H 0.0775(6) -0.0791(6) 0.5221(3) 0.078(3) Uiso 1.00 calc . . .
H(70) H 0.0615(6) -0.0508(6) 0.4710(3) 0.078(3) Uiso 1.00 calc . . .
H(71) H 0.1231(6) -0.1252(6) 0.4822(3) 0.078(3) Uiso 1.00 calc . . .
H(72) H 0.2455(7) 0.0741(5) 0.5195(3) 0.080(4) Uiso 1.00 calc . . .
H(73) H 0.1365(7) 0.0724(5) 0.4940(3) 0.080(4) Uiso 1.00 calc . . .
H(74) H 0.1524(7) 0.0435(5) 0.5451(3) 0.080(4) Uiso 1.00 calc . . .
H(75) H -0.0855(6) 0.2397(4) 0.3867(3) 0.050(2) Uiso 1.00 calc . . .
H(76) H -0.1842(6) 0.2227(4) 0.3549(3) 0.050(2) Uiso 1.00 calc . . .
H(77) H -0.1728(6) 0.1899(4) 0.4052(3) 0.050(2) Uiso 1.00 calc . . .
H(78) H -0.1433(6) -0.1226(4) 0.3702(3) 0.057(3) Uiso 1.00 calc . . .
H(79) H -0.1800(6) -0.1732(4) 0.3279(3) 0.057(3) Uiso 1.00 calc . . .
H(80) H -0.0681(6) -0.1418(4) 0.3321(3) 0.057(3) Uiso 1.00 calc . . .
H(81) H -0.2885(5) -0.0378(4) 0.3533(3) 0.059(3) Uiso 1.00 calc . . .
H(82) H -0.3082(5) -0.0029(4) 0.3038(3) 0.059(3) Uiso 1.00 calc . . .
H(83) H -0.3243(5) -0.0898(4) 0.3115(3) 0.059(3) Uiso 1.00 calc . . .
H(84) H -0.2095(5) -0.1140(5) 0.2510(2) 0.055(2) Uiso 1.00 calc . . .
H(85) H -0.1925(5) -0.0272(5) 0.2434(2) 0.055(2) Uiso 1.00 calc . . .
H(86) H -0.0984(5) -0.0809(5) 0.2532(2) 0.055(2) Uiso 1.00 calc . . .
H(87) H 0.1312(8) -0.1547(6) 0.3763(3) 0.091(4) Uiso 1.00 calc . . .
H(88) H 0.1188(8) -0.2329(6) 0.3511(3) 0.091(4) Uiso 1.00 calc . . .
H(89) H 0.2124(8) -0.2186(6) 0.3864(3) 0.091(4) Uiso 1.00 calc . . .
H(90) H 0.129(6) -0.088(5) 0.165(3) 0.05(3) Uiso 1.00 calc . . .
H(91) H 0.093(7) -0.037(5) 0.290(3) 0.08(3) Uiso 1.00 calc . . .
H(92) H 0.249(2) 0.0209(9) 0.1288(6) 0.26(1) Uiso 1.00 calc . . .
H(93) H 0.329(2) 0.0019(9) 0.0925(6) 0.26(1) Uiso 1.00 calc . . .
H(94) H 0.361(2) 0.0523(9) 0.1355(6) 0.26(1) Uiso 1.00 calc . . .

loop_
_atom_site_aniso_label
_atom_site_aniso_U_11
_atom_site_aniso_U_22
_atom_site_aniso_U_33
_atom_site_aniso_U_12
_atom_site_aniso_U_13
_atom_site_aniso_U_23
Nb(1) 0.0157(2) 0.0242(2) 0.0158(2) -0.0019(2) 0.0009(2) -0.0028(3)
Cl(1) 0.0318(8) 0.0393(9) 0.0276(8) 0.0092(7) -0.0091(6) -0.0066(7)
O(1) 0.023(2) 0.022(2) 0.020(2) -0.003(2) 0.006(2) -0.001(2)
O(2) 0.020(2) 0.028(2) 0.018(2) -0.002(2) 0.002(2) -0.004(2)
O(3) 0.037(3) 0.037(3) 0.053(3) 0.007(2) -0.010(3) -0.016(2)
O(4) 0.021(2) 0.025(2) 0.018(2) 0.001(2) 0.000(2) -0.004(2)
O(5) 0.019(2) 0.033(2) 0.015(2) -0.002(2) 0.002(2) -0.004(2)
O(6) 0.026(2) 0.034(3) 0.044(3) 0.002(2) 0.006(2) -0.012(2)
N(1) 0.019(3) 0.037(3) 0.032(3) -0.005(2) 0.003(2) -0.005(2)
N(2) 0.20(2) 0.13(1) 0.12(1) 0.007(9) 0.009(10) -0.02(1)
C(1) 0.020(3) 0.027(3) 0.019(3) -0.005(2) 0.003(2) -0.002(2)
C(2) 0.027(3) 0.024(3) 0.022(3) 0.000(2) 0.004(2) -0.007(3)
C(3) 0.030(3) 0.033(3) 0.033(3) -0.009(3) 0.007(3) -0.008(3)
C(4) 0.027(3) 0.029(3) 0.025(3) -0.005(3) 0.004(3) 0.001(3)
C(5) 0.022(3) 0.027(3) 0.025(3) -0.001(2) 0.008(2) -0.007(2)
C(6) 0.015(3) 0.028(3) 0.023(3) 0.001(2) -0.003(2) -0.006(2)
C(7) 0.021(3) 0.028(3) 0.020(3) 0.002(3) -0.001(2) -0.005(3)
C(8) 0.020(3) 0.019(3) 0.021(3) 0.000(2) -0.001(2) 0.003(2)
C(9) 0.017(3) 0.025(3) 0.023(3) 0.000(2) 0.000(2) -0.007(2)
C(10) 0.025(3) 0.026(3) 0.025(3) -0.004(3) 0.006(2) 0.000(3)
C(11) 0.035(4) 0.037(4) 0.021(3) -0.010(3) 0.003(3) -0.002(3)
C(12) 0.029(3) 0.036(4) 0.021(3) -0.008(3) -0.004(3) 0.001(3)
C(13) 0.017(3) 0.027(3) 0.021(3) -0.003(2) 0.001(2) -0.001(2)
C(14) 0.019(3) 0.030(3) 0.019(3) -0.007(2) -0.002(2) -0.002(2)
C(15) 0.024(3) 0.034(3) 0.028(3) -0.003(3) 0.006(3) 0.001(3)
C(16) 0.017(3) 0.034(3) 0.020(3) -0.012(3) -0.003(2) 0.004(3)
C(17) 0.027(3) 0.028(3) 0.021(3) -0.010(3) -0.001(2) 0.001(3)
C(18) 0.033(4) 0.030(3) 0.025(3) -0.010(3) -0.007(3) 0.006(3)
C(19) 0.026(3) 0.044(4) 0.018(3) -0.013(3) -0.009(2) 0.013(3)
C(20) 0.022(3) 0.035(4) 0.031(3) -0.002(3) -0.001(3) 0.003(3)
C(21) 0.034(4) 0.025(3) 0.031(3) -0.001(3) 0.008(3) -0.007(3)
C(22) 0.029(4) 0.041(4) 0.044(4) 0.010(3) 0.005(3) -0.004(3)
C(23) 0.038(4) 0.039(4) 0.025(3) -0.004(3) 0.008(3) -0.014(3)
C(24) 0.063(5) 0.025(3) 0.047(4) -0.001(3) 0.026(4) -0.011(3)
C(25) 0.055(5) 0.045(4) 0.039(4) -0.017(3) 0.020(4) -0.010(4)
C(26) 0.052(5) 0.064(5) 0.018(3) -0.030(3) 0.002(3) 0.000(4)
C(27) 0.114(9) 0.081(7) 0.028(4) -0.019(4) -0.013(5) 0.013(6)
C(28) 0.099(8) 0.065(6) 0.031(4) -0.025(4) 0.014(5) -0.013(5)
C(29) 0.078(7) 0.15(1) 0.024(4) -0.057(5) 0.019(4) -0.003(7)
C(30) 0.059(5) 0.043(4) 0.039(4) -0.008(3) -0.015(4) -0.003(4)
C(31) 0.027(4) 0.057(5) 0.047(4) 0.011(4) -0.007(3) 0.002(3)
C(32) 0.038(5) 0.067(6) 0.088(7) 0.008(5) -0.010(5) 0.014(4)
C(33) 0.043(5) 0.110(9) 0.078(7) 0.039(6) 0.010(5) 0.005(5)
C(34) 0.057(6) 0.048(5) 0.079(7) 0.013(5) -0.021(5) 0.012(4)
C(35) 0.017(3) 0.031(3) 0.020(3) 0.003(2) 0.002(2) 0.005(2)
C(36) 0.026(3) 0.033(3) 0.019(3) 0.007(3) 0.000(2) 0.003(3)
C(37) 0.041(4) 0.037(4) 0.032(4) 0.009(3) 0.010(3) -0.002(3)
C(38) 0.062(5) 0.043(4) 0.020(3) 0.020(3) 0.010(3) 0.006(4)
C(39) 0.040(4) 0.056(5) 0.015(3) 0.016(3) 0.001(3) -0.002(3)
C(40) 0.022(3) 0.030(3) 0.019(3) 0.006(2) 0.000(2) -0.005(3)
C(41) 0.010(2) 0.038(3) 0.024(3) 0.002(3) 0.000(2) -0.014(3)
C(42) 0.022(3) 0.026(3) 0.014(3) 0.001(2) 0.002(2) -0.005(2)
C(43) 0.015(3) 0.025(3) 0.021(3) 0.000(2) 0.000(2) -0.007(2)
C(44) 0.022(3) 0.033(3) 0.018(3) 0.003(2) 0.001(2) 0.001(2)
C(45) 0.024(3) 0.039(4) 0.023(3) 0.004(3) 0.006(2) 0.006(3)
C(46) 0.017(3) 0.035(3) 0.025(3) 0.005(3) 0.003(2) -0.001(3)
C(47) 0.017(3) 0.028(3) 0.020(3) 0.000(2) -0.003(2) -0.008(2)
C(48) 0.022(3) 0.025(3) 0.026(3) 0.003(3) 0.000(2) 0.006(3)
C(49) 0.021(3) 0.019(3) 0.023(3) 0.006(2) 0.002(2) 0.000(2)
C(50) 0.019(3) 0.029(3) 0.021(3) 0.004(3) 0.000(2) 0.002(3)
C(51) 0.021(3) 0.025(3) 0.028(3) -0.003(3) 0.000(2) 0.001(3)
C(52) 0.029(3) 0.021(3) 0.024(3) 0.004(2) 0.002(3) 0.000(3)
C(53) 0.021(3) 0.030(3) 0.029(3) 0.009(3) 0.002(2) 0.003(3)
C(54) 0.015(3) 0.030(3) 0.024(3) 0.000(2) 0.000(2) -0.003(2)
C(55) 0.038(4) 0.032(3) 0.029(3) 0.006(3) -0.004(3) -0.006(3)
C(56) 0.049(4) 0.028(3) 0.039(4) 0.000(3) -0.011(3) -0.012(3)
C(57) 0.045(4) 0.045(4) 0.028(3) 0.006(3) 0.007(3) -0.011(3)
C(58) 0.061(5) 0.038(4) 0.032(4) 0.015(3) -0.008(4) -0.012(4)
C(59) 0.124(9) 0.063(6) 0.032(4) 0.044(4) 0.009(5) 0.012(6)
C(60) 0.034(4) 0.062(5) 0.028(4) 0.013(3) 0.010(3) 0.008(4)
C(61) 0.047(5) 0.100(7) 0.031(4) 0.020(5) 0.010(3) 0.018(5)
C(62) 0.036(4) 0.112(8) 0.049(5) -0.005(5) 0.017(4) 0.022(5)
C(63) 0.068(6) 0.096(7) 0.037(4) 0.036(5) 0.021(4) 0.006(5)
C(64) 0.038(4) 0.034(4) 0.053(5) 0.003(3) 0.008(3) -0.007(3)
C(65) 0.020(3) 0.034(4) 0.049(4) 0.001(3) 0.004(3) -0.011(3)
C(66) 0.038(4) 0.031(4) 0.073(6) -0.007(4) 0.008(4) -0.001(3)
C(67) 0.018(3) 0.036(4) 0.095(7) -0.008(4) 0.005(4) -0.021(3)
C(68) 0.037(4) 0.050(4) 0.050(4) -0.004(4) -0.007(3) -0.020(4)
C(69) 0.031(4) 0.037(4) 0.044(4) -0.002(3) 0.002(3) -0.004(3)
C(70) 0.085(8) 0.083(7) 0.059(6) -0.010(5) 0.028(6) 0.024(6)
C(71) 0.18(2) 0.066(8) 0.10(1) 0.004(7) 0.04(1) 0.004(9)
C(72) 0.43(3) 0.11(1) 0.12(1) 0.09(1) 0.11(2) 0.06(2)

loop_
_atom_type_symbol
_atom_type_description
_atom_type_scat_dispersion_real
_atom_type_scat_dispersion_imag
_atom_type_scat_source
C C 0.003 0.002
;International Tables for Crystallography
(1992, Vol. C, Tables 4.2.6.8 and 6.1.1.1)
;
H H 0.000 0.000
;International Tables for Crystallography
(1992, Vol. C, Table 6.1.1.2)
;
N N 0.006 0.003
;International Tables for Crystallography
(1992, Vol. C, Tables 4.2.6.8 and 6.1.1.1)
;
O O 0.011 0.006
;International Tables for Crystallography
(1992, Vol. C, Tables 4.2.6.8 and 6.1.1.1)
;
Cl Cl 0.148 0.159
;International Tables for Crystallography
(1992, Vol. C, Tables 4.2.6.8 and 6.1.1.1)
;
Nb Nb -2.073 0.621
;International Tables for Crystallography
(1992, Vol. C, Tables 4.2.6.8 and 6.1.1.1)
;

loop_
_geom_angle_atom_site_label_1
_geom_angle_atom_site_label_2
_geom_angle_atom_site_label_3
_geom_angle
_geom_angle_site_symmetry_1
_geom_angle_site_symmetry_2
_geom_angle_site_symmetry_3
_geom_angle_publ_flag
Cl(1) Nb(1) O(1) 94.8(1) . . . yes
Cl(1) Nb(1) O(2) 83.9(1) . . . yes
Cl(1) Nb(1) O(4) 159.3(1) . . . yes
Cl(1) Nb(1) O(5) 86.9(1) . . . yes
Cl(1) Nb(1) N(1) 80.4(1) . . . yes
O(1) Nb(1) O(2) 94.6(2) . . . yes
O(1) Nb(1) O(4) 105.6(2) . . . yes
O(1) Nb(1) O(5) 93.1(2) . . . yes
O(1) Nb(1) N(1) 171.3(2) . . . yes
O(2) Nb(1) O(4) 91.0(2) . . . yes
O(2) Nb(1) O(5) 168.4(2) . . . yes
O(2) Nb(1) N(1) 92.2(2) . . . yes
O(4) Nb(1) O(5) 95.3(2) . . . yes
O(4) Nb(1) N(1) 79.7(2) . . . yes
O(5) Nb(1) N(1) 79.4(2) . . . yes
Nb(1) O(1) C(1) 159.3(4) . . . yes
Nb(1) O(2) C(8) 147.1(4) . . . yes
Nb(1) O(4) C(35) 153.2(4) . . . yes
Nb(1) O(5) C(42) 145.4(4) . . . yes
Nb(1) N(1) C(69) 153.6(5) . . . yes
O(1) C(1) C(2) 121.0(5) . . . yes
O(1) C(1) C(6) 117.4(5) . . . yes
C(2) C(1) C(6) 121.6(5) . . . yes
C(1) C(2) C(3) 116.9(6) . . . yes
C(1) C(2) C(21) 122.6(5) . . . yes
C(3) C(2) C(21) 120.6(5) . . . yes
C(2) C(3) C(4) 122.9(6) . . . yes
C(3) C(4) C(5) 118.2(6) . . . yes
C(3) C(4) C(25) 120.1(6) . . . yes
C(5) C(4) C(25) 121.7(6) . . . yes
C(4) C(5) C(6) 122.2(6) . . . yes
C(1) C(6) C(5) 118.2(5) . . . yes
C(1) C(6) C(7) 122.1(5) . . . yes
C(5) C(6) C(7) 119.7(5) . . . yes
C(6) C(7) C(9) 113.4(5) . . . yes
O(2) C(8) C(9) 119.5(5) . . . yes
O(2) C(8) C(13) 119.4(5) . . . yes
C(9) C(8) C(13) 121.1(5) . . . yes
C(7) C(9) C(8) 121.0(5) . . . yes
C(7) C(9) C(10) 120.2(5) . . . yes
C(8) C(9) C(10) 118.8(5) . . . yes
C(9) C(10) C(11) 122.6(6) . . . yes
C(10) C(11) C(12) 116.4(5) . . . yes
C(10) C(11) C(26) 124.1(6) . . . yes
C(12) C(11) C(26) 119.5(6) . . . yes
C(11) C(12) C(13) 123.7(5) . . . yes
C(8) C(13) C(12) 117.4(5) . . . yes
C(8) C(13) C(14) 119.1(5) . . . yes
C(12) C(13) C(14) 123.4(5) . . . yes
C(13) C(14) C(16) 113.8(5) . . . yes
O(3) C(15) C(16) 120.3(5) . . . yes
O(3) C(15) C(20) 117.6(6) . . . yes
C(16) C(15) C(20) 122.1(6) . . . yes
C(14) C(16) C(15) 122.4(5) . . . yes
C(14) C(16) C(17) 118.3(5) . . . yes
C(15) C(16) C(17) 119.3(5) . . . yes
C(16) C(17) C(18) 120.4(5) . . . yes
C(17) C(18) C(19) 118.3(6) . . . yes
C(17) C(18) C(30) 119.0(6) . . . yes
C(19) C(18) C(30) 122.6(6) . . . yes
C(18) C(19) C(20) 123.8(6) . . . yes
C(15) C(20) C(19) 115.9(6) . . . yes
C(15) C(20) C(31) 121.5(6) . . . yes
C(19) C(20) C(31) 122.6(6) . . . yes
C(2) C(21) C(22) 109.4(5) . . . yes
C(2) C(21) C(23) 110.4(5) . . . yes
C(2) C(21) C(24) 112.0(5) . . . yes
C(22) C(21) C(23) 111.0(5) . . . yes
C(22) C(21) C(24) 107.5(6) . . . yes
C(23) C(21) C(24) 106.4(5) . . . yes
C(11) C(26) C(27) 108.2(6) . . . yes
C(11) C(26) C(28) 109.4(6) . . . yes
C(11) C(26) C(29) 112.0(6) . . . yes
C(27) C(26) C(28) 110.0(7) . . . yes
C(27) C(26) C(29) 109.0(7) . . . yes
C(28) C(26) C(29) 108.2(7) . . . yes
C(20) C(31) C(32) 112.1(6) . . . yes
C(20) C(31) C(33) 109.5(6) . . . yes
C(20) C(31) C(34) 110.8(6) . . . yes
C(32) C(31) C(33) 107.1(6) . . . yes
C(32) C(31) C(34) 106.7(7) . . . yes
C(33) C(31) C(34) 110.5(7) . . . yes
O(4) C(35) C(36) 121.6(5) . . . yes
O(4) C(35) C(40) 117.0(5) . . . yes
C(36) C(35) C(40) 121.3(5) . . . yes
C(35) C(36) C(37) 116.1(5) . . . yes
C(35) C(36) C(55) 123.8(5) . . . yes
C(37) C(36) C(55) 120.1(6) . . . yes
C(36) C(37) C(38) 123.4(6) . . . yes
C(37) C(38) C(39) 118.0(6) . . . yes
C(37) C(38) C(59) 120.6(7) . . . yes
C(39) C(38) C(59) 121.3(6) . . . yes
C(38) C(39) C(40) 122.2(6) . . . yes
C(35) C(40) C(39) 118.7(6) . . . yes
C(35) C(40) C(41) 122.3(5) . . . yes
C(39) C(40) C(41) 119.0(5) . . . yes
C(40) C(41) C(43) 115.5(5) . . . yes
O(5) C(42) C(43) 119.2(5) . . . yes
O(5) C(42) C(47) 118.8(5) . . . yes
C(43) C(42) C(47) 121.9(5) . . . yes
C(41) C(43) C(42) 121.6(5) . . . yes
C(41) C(43) C(44) 120.0(5) . . . yes
C(42) C(43) C(44) 118.4(5) . . . yes
C(43) C(44) C(45) 121.3(5) . . . yes
C(44) C(45) C(46) 117.8(5) . . . yes
C(44) C(45) C(60) 122.3(5) . . . yes
C(46) C(45) C(60) 119.8(6) . . . yes
C(45) C(46) C(47) 123.3(5) . . . yes
C(42) C(47) C(46) 117.1(5) . . . yes
C(42) C(47) C(48) 121.0(5) . . . yes
C(46) C(47) C(48) 121.8(5) . . . yes
C(47) C(48) C(50) 114.5(5) . . . yes
O(6) C(49) C(50) 119.5(5) . . . yes
O(6) C(49) C(54) 119.1(5) . . . yes
C(50) C(49) C(54) 121.4(5) . . . yes
C(48) C(50) C(49) 120.6(5) . . . yes
C(48) C(50) C(51) 119.9(5) . . . yes
C(49) C(50) C(51) 119.5(5) . . . yes
C(50) C(51) C(52) 121.5(5) . . . yes
C(51) C(52) C(53) 117.3(5) . . . yes
C(51) C(52) C(64) 121.8(5) . . . yes
C(53) C(52) C(64) 120.8(6) . . . yes
C(52) C(53) C(54) 123.6(5) . . . yes
C(49) C(54) C(53) 116.6(5) . . . yes
C(49) C(54) C(65) 121.9(5) . . . yes
C(53) C(54) C(65) 121.5(5) . . . yes
C(36) C(55) C(56) 109.4(5) . . . yes
C(36) C(55) C(57) 110.8(5) . . . yes
C(36) C(55) C(58) 112.5(5) . . . yes
C(56) C(55) C(57) 110.4(5) . . . yes
C(56) C(55) C(58) 107.0(5) . . . yes
C(57) C(55) C(58) 106.6(6) . . . yes
C(45) C(60) C(61) 112.3(6) . . . yes
C(45) C(60) C(62) 108.9(6) . . . yes
C(45) C(60) C(63) 109.9(6) . . . yes
C(61) C(60) C(62) 108.6(7) . . . yes
C(61) C(60) C(63) 108.3(6) . . . yes
C(62) C(60) C(63) 108.9(7) . . . yes
C(54) C(65) C(66) 110.2(5) . . . yes
C(54) C(65) C(67) 112.3(5) . . . yes
C(54) C(65) C(68) 110.2(5) . . . yes
C(66) C(65) C(67) 106.8(6) . . . yes
C(66) C(65) C(68) 110.4(6) . . . yes
C(67) C(65) C(68) 106.9(6) . . . yes
N(1) C(69) C(70) 178.3(8) . . . yes
N(2) C(71) C(72) 178(1) . . . yes

loop_
_geom_bond_atom_site_label_1
_geom_bond_atom_site_label_2
_geom_bond_distance
_geom_bond_site_symmetry_1
_geom_bond_site_symmetry_2
_geom_bond_publ_flag
Nb(1) Cl(1) 2.480(2) . . yes
Nb(1) O(1) 1.869(4) . . yes
Nb(1) O(2) 1.919(4) . . yes
Nb(1) O(4) 1.898(4) . . yes
Nb(1) O(5) 1.933(4) . . yes
Nb(1) N(1) 2.296(5) . . yes
O(1) C(1) 1.385(7) . . yes
O(2) C(8) 1.354(7) . . yes
O(3) C(15) 1.373(8) . . yes
O(4) C(35) 1.371(7) . . yes
O(5) C(42) 1.374(7) . . yes
O(6) C(49) 1.387(7) . . yes
N(1) C(69) 1.140(9) . . yes
N(2) C(71) 1.16(2) . . yes
C(1) C(2) 1.403(8) . . yes
C(1) C(6) 1.415(8) . . yes
C(2) C(3) 1.396(9) . . yes
C(2) C(21) 1.551(9) . . yes
C(3) C(4) 1.394(9) . . yes
C(4) C(5) 1.383(8) . . yes
C(4) C(25) 1.505(10) . . yes
C(5) C(6) 1.383(8) . . yes
C(6) C(7) 1.521(8) . . yes
C(7) C(9) 1.522(8) . . yes
C(8) C(9) 1.395(8) . . yes
C(8) C(13) 1.413(8) . . yes
C(9) C(10) 1.389(8) . . yes
C(10) C(11) 1.398(9) . . yes
C(11) C(12) 1.401(9) . . yes
C(11) C(26) 1.537(9) . . yes
C(12) C(13) 1.383(8) . . yes
C(13) C(14) 1.508(8) . . yes
C(14) C(16) 1.513(8) . . yes
C(15) C(16) 1.383(9) . . yes
C(15) C(20) 1.411(9) . . yes
C(16) C(17) 1.402(8) . . yes
C(17) C(18) 1.397(8) . . yes
C(18) C(19) 1.376(9) . . yes
C(18) C(30) 1.514(10) . . yes
C(19) C(20) 1.401(9) . . yes
C(20) C(31) 1.520(10) . . yes
C(21) C(22) 1.536(9) . . yes
C(21) C(23) 1.535(9) . . yes
C(21) C(24) 1.535(9) . . yes
C(26) C(27) 1.52(1) . . yes
C(26) C(28) 1.53(1) . . yes
C(26) C(29) 1.52(1) . . yes
C(31) C(32) 1.53(1) . . yes
C(31) C(33) 1.55(1) . . yes
C(31) C(34) 1.53(1) . . yes
C(35) C(36) 1.416(9) . . yes
C(35) C(40) 1.408(8) . . yes
C(36) C(37) 1.404(9) . . yes
C(36) C(55) 1.533(9) . . yes
C(37) C(38) 1.388(9) . . yes
C(38) C(39) 1.38(1) . . yes
C(38) C(59) 1.52(1) . . yes
C(39) C(40) 1.380(9) . . yes
C(40) C(41) 1.500(9) . . yes
C(41) C(43) 1.518(8) . . yes
C(42) C(43) 1.388(8) . . yes
C(42) C(47) 1.405(8) . . yes
C(43) C(44) 1.408(8) . . yes
C(44) C(45) 1.398(9) . . yes
C(45) C(46) 1.386(8) . . yes
C(45) C(60) 1.546(9) . . yes
C(46) C(47) 1.392(8) . . yes
C(47) C(48) 1.522(8) . . yes
C(48) C(50) 1.524(8) . . yes
C(49) C(50) 1.391(8) . . yes
C(49) C(54) 1.404(8) . . yes
C(50) C(51) 1.384(9) . . yes
C(51) C(52) 1.397(9) . . yes
C(52) C(53) 1.385(8) . . yes
C(52) C(64) 1.515(9) . . yes
C(53) C(54) 1.404(9) . . yes
C(54) C(65) 1.533(9) . . yes
C(55) C(56) 1.532(10) . . yes
C(55) C(57) 1.536(10) . . yes
C(55) C(58) 1.537(10) . . yes
C(60) C(61) 1.52(1) . . yes
C(60) C(62) 1.52(1) . . yes
C(60) C(63) 1.50(1) . . yes
C(65) C(66) 1.543(10) . . yes
C(65) C(67) 1.543(9) . . yes
C(65) C(68) 1.53(1) . . yes
C(69) C(70) 1.46(1) . . yes
C(71) C(72) 1.35(2) . . yes

loop_
_geom_contact_atom_site_label_1
_geom_contact_atom_site_label_2
_geom_contact_distance
_geom_contact_site_symmetry_1
_geom_contact_site_symmetry_2
_geom_contact_publ_flag
O(4) C(67) 3.598(8) . 1_655 ?

loop_
_geom_torsion_atom_site_label_1
_geom_torsion_atom_site_label_2
_geom_torsion_atom_site_label_3
_geom_torsion_atom_site_label_4
_geom_torsion
_geom_torsion_site_symmetry_1
_geom_torsion_site_symmetry_2
_geom_torsion_site_symmetry_3
_geom_torsion_site_symmetry_4
_geom_torsion_publ_flag
Nb(1) O(1) C(1) C(2) 135.6(9) . . . . yes
Nb(1) O(1) C(1) C(6) -45(1) . . . . yes
Nb(1) O(2) C(8) C(9) 65.8(8) . . . . yes
Nb(1) O(2) C(8) C(13) -115.9(6) . . . . yes
Nb(1) O(4) C(35) C(36) 117.5(8) . . . . yes
Nb(1) O(4) C(35) C(40) -64.9(10) . . . . yes
Nb(1) O(5) C(42) C(43) 64.8(8) . . . . yes
Nb(1) O(5) C(42) C(47) -116.5(6) . . . . yes
Nb(1) N(1) C(69) C(70) 36(26) . . . . yes
Cl(1) Nb(1) O(1) C(1) -60(1) . . . . yes
Cl(1) Nb(1) O(2) C(8) 56.7(6) . . . . yes
Cl(1) Nb(1) O(4) C(35) -48.6(9) . . . . yes
Cl(1) Nb(1) O(5) C(42) 112.4(6) . . . . yes
Cl(1) Nb(1) N(1) C(69) -117(1) . . . . yes
O(1) Nb(1) O(2) C(8) -37.6(6) . . . . yes
O(1) Nb(1) O(4) C(35) 141.3(8) . . . . yes
O(1) Nb(1) O(5) C(42) -153.0(6) . . . . yes
O(1) Nb(1) N(1) C(69) -59(1) . . . . yes
O(1) C(1) C(2) C(3) -178.0(5) . . . . yes
O(1) C(1) C(2) C(21) 2.3(8) . . . . yes
O(1) C(1) C(6) C(5) 177.8(5) . . . . yes
O(1) C(1) C(6) C(7) -4.3(8) . . . . yes
O(2) Nb(1) O(1) C(1) 24(1) . . . . yes
O(2) Nb(1) O(4) C(35) -123.7(8) . . . . yes
O(2) Nb(1) O(5) C(42) 75(1) . . . . yes
O(2) Nb(1) N(1) C(69) 159(1) . . . . yes
O(2) C(8) C(9) C(7) 1.5(8) . . . . yes
O(2) C(8) C(9) C(10) 178.2(5) . . . . yes
O(2) C(8) C(13) C(12) 179.9(5) . . . . yes
O(2) C(8) C(13) C(14) -3.9(8) . . . . yes
O(3) C(15) C(16) C(14) 2.6(9) . . . . yes
O(3) C(15) C(16) C(17) -176.9(6) . . . . yes
O(3) C(15) C(20) C(19) 177.1(6) . . . . yes
O(3) C(15) C(20) C(31) -3.9(9) . . . . yes
O(4) Nb(1) O(1) C(1) 116(1) . . . . yes
O(4) Nb(1) O(2) C(8) -143.4(6) . . . . yes
O(4) Nb(1) O(5) C(42) -46.9(6) . . . . yes
O(4) Nb(1) N(1) C(69) 68(1) . . . . yes
O(4) C(35) C(36) C(37) -178.4(5) . . . . yes
O(4) C(35) C(36) C(55) 2.2(9) . . . . yes
O(4) C(35) C(40) C(39) -179.8(5) . . . . yes
O(4) C(35) C(40) C(41) -0.3(8) . . . . yes
O(5) Nb(1) O(1) C(1) -147(1) . . . . yes
O(5) Nb(1) O(2) C(8) 93(1) . . . . yes
O(5) Nb(1) O(4) C(35) 46.5(8) . . . . yes
O(5) Nb(1) N(1) C(69) -28(1) . . . . yes
O(5) C(42) C(43) C(41) 6.0(8) . . . . yes
O(5) C(42) C(43) C(44) -176.0(5) . . . . yes
O(5) C(42) C(47) C(46) 176.3(5) . . . . yes
O(5) C(42) C(47) C(48) -8.2(8) . . . . yes
O(6) C(49) C(50) C(48) -1.6(8) . . . . yes
O(6) C(49) C(50) C(51) 178.4(5) . . . . yes
O(6) C(49) C(54) C(53) -179.0(5) . . . . yes
O(6) C(49) C(54) C(65) 0.6(8) . . . . yes
N(1) Nb(1) O(1) C(1) -116(1) . . . . yes
N(1) Nb(1) O(2) C(8) 136.9(6) . . . . yes
N(1) Nb(1) O(4) C(35) -31.6(8) . . . . yes
N(1) Nb(1) O(5) C(42) 31.5(6) . . . . yes
C(1) C(2) C(3) C(4) -0.9(9) . . . . yes
C(1) C(2) C(21) C(22) -65.9(7) . . . . yes
C(1) C(2) C(21) C(23) 56.5(8) . . . . yes
C(1) C(2) C(21) C(24) 175.0(6) . . . . yes
C(1) C(6) C(5) C(4) 1.2(8) . . . . yes
C(1) C(6) C(7) C(9) 91.4(6) . . . . yes
C(2) C(1) C(6) C(5) -3.7(8) . . . . yes
C(2) C(1) C(6) C(7) 174.3(5) . . . . yes
C(2) C(3) C(4) C(5) -1.4(9) . . . . yes
C(2) C(3) C(4) C(25) 179.5(6) . . . . yes
C(3) C(2) C(1) C(6) 3.5(8) . . . . yes
C(3) C(2) C(21) C(22) 114.4(6) . . . . yes
C(3) C(2) C(21) C(23) -123.1(6) . . . . yes
C(3) C(2) C(21) C(24) -4.7(8) . . . . yes
C(3) C(4) C(5) C(6) 1.3(9) . . . . yes
C(4) C(3) C(2) C(21) 178.7(6) . . . . yes
C(4) C(5) C(6) C(7) -176.8(5) . . . . yes
C(5) C(6) C(7) C(9) -90.7(6) . . . . yes
C(6) C(1) C(2) C(21) -176.1(5) . . . . yes
C(6) C(5) C(4) C(25) -179.7(6) . . . . yes
C(6) C(7) C(9) C(8) -97.8(6) . . . . yes
C(6) C(7) C(9) C(10) 85.6(7) . . . . yes
C(7) C(9) C(8) C(13) -176.8(5) . . . . yes
C(7) C(9) C(10) C(11) 178.8(6) . . . . yes
C(8) C(9) C(10) C(11) 2.0(9) . . . . yes
C(8) C(13) C(12) C(11) 2.0(9) . . . . yes
C(8) C(13) C(14) C(16) 162.7(5) . . . . yes
C(9) C(8) C(13) C(12) -1.9(8) . . . . yes
C(9) C(8) C(13) C(14) 174.4(5) . . . . yes
C(9) C(10) C(11) C(12) -2.0(9) . . . . yes
C(9) C(10) C(11) C(26) 178.5(6) . . . . yes
C(10) C(9) C(8) C(13) 0.0(8) . . . . yes
C(10) C(11) C(12) C(13) -0.1(10) . . . . yes
C(10) C(11) C(26) C(27) -113.4(8) . . . . yes
C(10) C(11) C(26) C(28) 126.7(7) . . . . yes
C(10) C(11) C(26) C(29) 6(1) . . . . yes
C(11) C(12) C(13) C(14) -174.1(6) . . . . yes
C(12) C(11) C(26) C(27) 67.0(9) . . . . yes
C(12) C(11) C(26) C(28) -52.8(9) . . . . yes
C(12) C(11) C(26) C(29) -172.8(7) . . . . yes
C(12) C(13) C(14) C(16) -21.3(8) . . . . yes
C(13) C(12) C(11) C(26) 179.4(6) . . . . yes
C(13) C(14) C(16) C(15) -88.8(7) . . . . yes
C(13) C(14) C(16) C(17) 90.6(7) . . . . yes
C(14) C(16) C(15) C(20) -178.3(6) . . . . yes
C(14) C(16) C(17) C(18) -180.0(5) . . . . yes
C(15) C(16) C(17) C(18) -0.5(9) . . . . yes
C(15) C(20) C(19) C(18) 0.2(10) . . . . yes
C(15) C(20) C(31) C(32) -177.3(7) . . . . yes
C(15) C(20) C(31) C(33) -58.6(9) . . . . yes
C(15) C(20) C(31) C(34) 63.6(9) . . . . yes
C(16) C(15) C(20) C(19) -2.1(9) . . . . yes
C(16) C(15) C(20) C(31) 176.9(6) . . . . yes
C(16) C(17) C(18) C(19) -1.3(9) . . . . yes
C(16) C(17) C(18) C(30) -178.4(6) . . . . yes
C(17) C(16) C(15) C(20) 2.3(9) . . . . yes
C(17) C(18) C(19) C(20) 1.4(10) . . . . yes
C(18) C(19) C(20) C(31) -178.8(6) . . . . yes
C(19) C(20) C(31) C(32) 1.7(10) . . . . yes
C(19) C(20) C(31) C(33) 120.4(7) . . . . yes
C(19) C(20) C(31) C(34) -117.4(7) . . . . yes
C(20) C(19) C(18) C(30) 178.5(6) . . . . yes
C(35) C(36) C(37) C(38) -2.3(10) . . . . yes
C(35) C(36) C(55) C(56) -69.5(8) . . . . yes
C(35) C(36) C(55) C(57) 52.5(8) . . . . yes
C(35) C(36) C(55) C(58) 171.7(6) . . . . yes
C(35) C(40) C(39) C(38) -1.9(10) . . . . yes
C(35) C(40) C(41) C(43) 91.0(7) . . . . yes
C(36) C(35) C(40) C(39) -2.1(9) . . . . yes
C(36) C(35) C(40) C(41) 177.3(5) . . . . yes
C(36) C(37) C(38) C(39) -1(1) . . . . yes
C(36) C(37) C(38) C(59) -178.3(7) . . . . yes
C(37) C(36) C(35) C(40) 4.1(9) . . . . yes
C(37) C(36) C(55) C(56) 111.1(7) . . . . yes
C(37) C(36) C(55) C(57) -126.9(6) . . . . yes
C(37) C(36) C(55) C(58) -7.7(9) . . . . yes
C(37) C(38) C(39) C(40) 3(1) . . . . yes
C(38) C(37) C(36) C(55) 177.2(7) . . . . yes
C(38) C(39) C(40) C(41) 178.7(6) . . . . yes
C(39) C(40) C(41) C(43) -89.6(7) . . . . yes
C(40) C(35) C(36) C(55) -175.4(6) . . . . yes
C(40) C(39) C(38) C(59) -179.6(7) . . . . yes
C(40) C(41) C(43) C(42) -100.1(6) . . . . yes
C(40) C(41) C(43) C(44) 82.0(7) . . . . yes
C(41) C(43) C(42) C(47) -172.6(5) . . . . yes
C(41) C(43) C(44) C(45) 176.1(5) . . . . yes
C(42) C(43) C(44) C(45) -1.9(9) . . . . yes
C(42) C(47) C(46) C(45) 1.4(9) . . . . yes
C(42) C(47) C(48) C(50) 154.5(5) . . . . yes
C(43) C(42) C(47) C(46) -5.1(8) . . . . yes
C(43) C(42) C(47) C(48) 170.5(5) . . . . yes
C(43) C(44) C(45) C(46) -1.6(9) . . . . yes
C(43) C(44) C(45) C(60) 179.2(6) . . . . yes
C(44) C(43) C(42) C(47) 5.4(8) . . . . yes
C(44) C(45) C(46) C(47) 1.9(9) . . . . yes
C(44) C(45) C(60) C(61) 0.9(9) . . . . yes
C(44) C(45) C(60) C(62) -119.3(7) . . . . yes
C(44) C(45) C(60) C(63) 121.4(7) . . . . yes
C(45) C(46) C(47) C(48) -174.2(6) . . . . yes
C(46) C(45) C(60) C(61) -178.2(6) . . . . yes
C(46) C(45) C(60) C(62) 61.5(9) . . . . yes
C(46) C(45) C(60) C(63) -57.7(8) . . . . yes
C(46) C(47) C(48) C(50) -30.2(8) . . . . yes
C(47) C(46) C(45) C(60) -179.0(6) . . . . yes
C(47) C(48) C(50) C(49) -78.6(7) . . . . yes
C(47) C(48) C(50) C(51) 101.5(6) . . . . yes
C(48) C(50) C(49) C(54) 178.7(5) . . . . yes
C(48) C(50) C(51) C(52) -178.8(5) . . . . yes
C(49) C(50) C(51) C(52) 1.3(9) . . . . yes
C(49) C(54) C(53) C(52) 0.0(9) . . . . yes
C(49) C(54) C(65) C(66) 59.1(8) . . . . yes
C(49) C(54) C(65) C(67) 178.0(6) . . . . yes
C(49) C(54) C(65) C(68) -62.9(7) . . . . yes
C(50) C(49) C(54) C(53) 0.7(8) . . . . yes
C(50) C(49) C(54) C(65) -179.6(5) . . . . yes
C(50) C(51) C(52) C(53) -0.6(9) . . . . yes
C(50) C(51) C(52) C(64) -177.6(6) . . . . yes
C(51) C(50) C(49) C(54) -1.4(8) . . . . yes
C(51) C(52) C(53) C(54) 0.0(9) . . . . yes
C(52) C(53) C(54) C(65) -179.7(6) . . . . yes
C(53) C(54) C(65) C(66) -121.2(6) . . . . yes
C(53) C(54) C(65) C(67) -2.3(9) . . . . yes
C(53) C(54) C(65) C(68) 116.8(6) . . . . yes
C(54) C(53) C(52) C(64) 177.0(6) . . . . yes
C(54) C(53) C(52) C(64) 177.0(6) . . . . yes
